data_4112165
loop_
_publ_author_name
'Theodor Agapie'
'Susan J. Schofer'
'Jay A. Labinger'
'John E. Bercaw'

_publ_contact_author
;       Michael W. Day
        Beckman Institute
        California Institute of Technology
        Pasadena, CA  91125
        USA
;
_publ_contact_author_email mikeday@caltech.edu
_publ_contact_author_fax '(818) 449 4159'
_publ_contact_author_phone '(818) 395 2734'
_publ_section_title
;
 Mechanistic Studies of the Ethylene Trimerization Reaction with
 Chromium-Diphosphine Catalysts: Experimental Evidence for a Mechanism
 Involving Metallacyclic Intermediates
;
_journal_name_full 'Journal of the American Chemical Society'
_journal_page_first 1304
_journal_page_last 1305
_journal_paper_doi 10.1021/ja038968t
_journal_volume 126
_journal_year 2004
_chemical_formula_sum 'C42 H41 Br Cl2 Cr N O4 P2'
_chemical_formula_weight 888.51
_chemical_name_systematic
; 
 ? 
;
_space_group_IT_number 2
_symmetry_cell_setting triclinic
_symmetry_space_group_name_Hall '-P 1'
_symmetry_space_group_name_H-M 'P -1'
_atom_sites_solution_hydrogens geom
_atom_sites_solution_primary direct
_atom_sites_solution_secondary difmap
_audit_creation_method SHELXL-97
_cell_angle_alpha 77.3710(10)
_cell_angle_beta 76.3280(10)
_cell_angle_gamma 70.6700(10)
_cell_formula_units_Z 2
_cell_length_a 9.9167(6)
_cell_length_b 11.9935(8)
_cell_length_c 17.9725(11)
_cell_measurement_reflns_used 16724
_cell_measurement_temperature 98(2)
_cell_measurement_theta_max 27.85
_cell_measurement_theta_min 2.21
_cell_volume 1936.8(2)
_computing_cell_refinement 'Bruker SAINT v6.022'
_computing_data_collection 'Bruker SMART v5.054'
_computing_data_reduction 'Bruker SAINT v6.022'
_computing_molecular_graphics 'Bruker SHELXTL'
_computing_publication_material 'Bruker SHELXTL'
_computing_structure_refinement 'SHELXL-97 (Sheldrick, 1997)'
_computing_structure_solution 'SHELXS-97 (Sheldrick, 1990)'
_diffrn_ambient_temperature 98(2)
_diffrn_measured_fraction_theta_full 0.919
_diffrn_measured_fraction_theta_max 0.919
_diffrn_measurement_device_type 'Bruker SMART 1000'
_diffrn_measurement_method '\w scans at 7 \f settings'
_diffrn_radiation_monochromator graphite
_diffrn_radiation_source 'normal-focus sealed tube'
_diffrn_radiation_type MoK\a
_diffrn_radiation_wavelength 0.71073
_diffrn_reflns_av_R_equivalents 0.0683
_diffrn_reflns_av_sigmaI/netI 0.0554
_diffrn_reflns_limit_h_max 13
_diffrn_reflns_limit_h_min -12
_diffrn_reflns_limit_k_max 15
_diffrn_reflns_limit_k_min -15
_diffrn_reflns_limit_l_max 23
_diffrn_reflns_limit_l_min -23
_diffrn_reflns_number 44019
_diffrn_reflns_theta_full 28.29
_diffrn_reflns_theta_max 28.29
_diffrn_reflns_theta_min 1.82
_exptl_absorpt_coefficient_mu 1.592
_exptl_absorpt_correction_T_max 0.9538
_exptl_absorpt_correction_T_min 0.5477
_exptl_absorpt_correction_type none
_exptl_crystal_colour Green
_exptl_crystal_density_diffrn 1.524
_exptl_crystal_description Fragment
_exptl_crystal_F_000 910
_exptl_crystal_size_max 0.43
_exptl_crystal_size_mid 0.19
_exptl_crystal_size_min 0.03
_refine_diff_density_max 0.820
_refine_diff_density_min -0.599
_refine_diff_density_rms 0.090
_refine_ls_extinction_method none
_refine_ls_goodness_of_fit_ref 1.731
_refine_ls_hydrogen_treatment Riding
_refine_ls_matrix_type 'Full matrix'
_refine_ls_number_parameters 511
_refine_ls_number_reflns 8816
_refine_ls_number_restraints 0
_refine_ls_restrained_S_all 1.731
_refine_ls_R_factor_all 0.0657
_refine_ls_R_factor_gt 0.0416
_refine_ls_shift/su_max 0.002
_refine_ls_shift/su_mean 0.000
_refine_ls_structure_factor_coef Fsqd
_refine_ls_weighting_details w=1/s^2^(Fo^2^)
_refine_ls_weighting_scheme sigma
_refine_ls_wR_factor_gt 0.0744
_refine_ls_wR_factor_ref 0.0765
_reflns_number_gt 6545
_reflns_number_total 8816
_reflns_threshold_expression >2sigma(I)
_cod_data_source_file ja038968trom20031014_064147_3.cif
_cod_data_source_block ta10
_cod_depositor_comments
;
The following automatic conversions were performed:

'_atom_sites_solution_primary' value 'direct methods' was changed to
'direct'.

'_atom_sites_solution_secondary' value 'Difference Fourier map' was
changed to 'difmap'.

'_atom_sites_solution_hydrogens' value 'Geometric positions' was
changed to 'geom'.

Automatic conversion script
Id: cif_fix_values 6452 2018-10-05 10:23:21Z andrius 
;
_cod_database_code 4112165

loop_
_symmetry_equiv_pos_as_xyz
'x, y, z'
'-x, -y, -z'

loop_
_atom_site_label
_atom_site_type_symbol
_atom_site_fract_x
_atom_site_fract_y
_atom_site_fract_z
_atom_site_U_iso_or_equiv
_atom_site_adp_type
_atom_site_occupancy
_atom_site_symmetry_multiplicity
_atom_site_calc_flag
_atom_site_refinement_flags
_atom_site_disorder_assembly
_atom_site_disorder_group
Cr1 Cr 0.89416(4) 0.82588(4) 0.18537(3) 0.01526(11) Uani 1 1 d . . .
Br1 Br 0.99315(3) 0.99023(3) 0.186520(18) 0.02185(9) Uani 1 1 d . . .
P1 P 0.73318(8) 0.71321(6) 0.18207(4) 0.01472(16) Uani 1 1 d . . .
P2 P 0.63678(8) 0.88298(6) 0.27782(4) 0.01531(17) Uani 1 1 d . . .
O1 O 0.76534(18) 0.92658(15) 0.08499(11) 0.0150(4) Uani 1 1 d . . .
O2 O 0.94217(19) 0.51532(17) 0.11398(11) 0.0221(5) Uani 1 1 d . . .
O3 O 0.7145(2) 0.97827(18) 0.38555(11) 0.0239(5) Uani 1 1 d . . .
O4 O 0.3154(2) 0.96534(18) 0.33965(12) 0.0260(5) Uani 1 1 d . . .
N1 N 0.5833(2) 0.7901(2) 0.23858(13) 0.0161(5) Uani 1 1 d . . .
C1 C 0.6911(3) 0.7580(2) 0.08535(16) 0.0143(6) Uani 1 1 d . . .
C2 C 0.6385(3) 0.6943(3) 0.04895(17) 0.0179(6) Uani 1 1 d . . .
H2 H 0.6242 0.6201 0.0749 0.022 Uiso 1 1 calc R . .
C3 C 0.6068(3) 0.7381(3) -0.02504(16) 0.0186(7) Uani 1 1 d . . .
H3 H 0.5690 0.6949 -0.0493 0.022 Uiso 1 1 calc R . .
C4 C 0.6306(3) 0.8452(3) -0.06313(17) 0.0201(7) Uani 1 1 d . . .
H4 H 0.6104 0.8743 -0.1141 0.024 Uiso 1 1 calc R . .
C5 C 0.6826(3) 0.9103(2) -0.02899(16) 0.0170(6) Uani 1 1 d . . .
H5 H 0.6980 0.9839 -0.0558 0.020 Uiso 1 1 calc R . .
C6 C 0.7123(3) 0.8668(2) 0.04554(16) 0.0134(6) Uani 1 1 d . . .
C7 C 0.7850(3) 1.0396(2) 0.04338(17) 0.0192(7) Uani 1 1 d . . .
H7A H 0.8533 1.0264 -0.0054 0.029 Uiso 1 1 calc R . .
H7B H 0.8236 1.0745 0.0751 0.029 Uiso 1 1 calc R . .
H7C H 0.6914 1.0944 0.0322 0.029 Uiso 1 1 calc R . .
C8 C 0.7384(3) 0.5576(2) 0.21005(16) 0.0176(6) Uani 1 1 d . . .
C9 C 0.6374(3) 0.5205(3) 0.26998(17) 0.0214(7) Uani 1 1 d . . .
H9 H 0.5593 0.5784 0.2952 0.026 Uiso 1 1 calc R . .
C10 C 0.6494(3) 0.3998(3) 0.29328(17) 0.0245(7) Uani 1 1 d . . .
H10 H 0.5790 0.3751 0.3335 0.029 Uiso 1 1 calc R . .
C11 C 0.7665(3) 0.3148(3) 0.25685(18) 0.0251(7) Uani 1 1 d . . .
H11 H 0.7754 0.2322 0.2733 0.030 Uiso 1 1 calc R . .
C12 C 0.8681(3) 0.3484(3) 0.19811(17) 0.0223(7) Uani 1 1 d . . .
H12 H 0.9476 0.2898 0.1744 0.027 Uiso 1 1 calc R . .
C13 C 0.8533(3) 0.4705(3) 0.17335(17) 0.0190(6) Uani 1 1 d . . .
C14 C 1.0711(3) 0.4314(3) 0.07990(19) 0.0259(7) Uani 1 1 d . . .
H14A H 1.1263 0.3828 0.1204 0.039 Uiso 1 1 calc R . .
H14B H 1.1311 0.4749 0.0413 0.039 Uiso 1 1 calc R . .
H14C H 1.0438 0.3793 0.0548 0.039 Uiso 1 1 calc R . .
C15 C 0.5986(3) 0.8402(2) 0.38300(16) 0.0186(6) Uani 1 1 d . . .
C16 C 0.5264(4) 0.7569(3) 0.42043(18) 0.0334(8) Uani 1 1 d . . .
H16 H 0.4896 0.7202 0.3911 0.040 Uiso 1 1 calc R . .
C17 C 0.5071(4) 0.7266(3) 0.5004(2) 0.0402(9) Uani 1 1 d . . .
H17 H 0.4549 0.6712 0.5259 0.048 Uiso 1 1 calc R . .
C18 C 0.5647(4) 0.7776(3) 0.54321(19) 0.0373(9) Uani 1 1 d . . .
H18 H 0.5553 0.7539 0.5977 0.045 Uiso 1 1 calc R . .
C19 C 0.6353(3) 0.8624(3) 0.50730(17) 0.0244(7) Uani 1 1 d . . .
H19 H 0.6733 0.8980 0.5367 0.029 Uiso 1 1 calc R . .
C20 C 0.6495(3) 0.8946(2) 0.42765(17) 0.0179(6) Uani 1 1 d . . .
C21 C 0.7961(4) 1.0183(3) 0.42443(19) 0.0369(9) Uani 1 1 d . . .
H21A H 0.7299 1.0645 0.4642 0.055 Uiso 1 1 calc R . .
H21B H 0.8489 1.0688 0.3869 0.055 Uiso 1 1 calc R . .
H21C H 0.8654 0.9490 0.4488 0.055 Uiso 1 1 calc R . .
C22 C 0.5096(3) 1.0322(2) 0.26414(16) 0.0164(6) Uani 1 1 d . . .
C23 C 0.5645(3) 1.1252(2) 0.22286(16) 0.0171(6) Uani 1 1 d . . .
H23 H 0.6651 1.1087 0.2016 0.021 Uiso 1 1 calc R . .
C24 C 0.4742(3) 1.2418(3) 0.21240(17) 0.0233(7) Uani 1 1 d . . .
H24 H 0.5128 1.3050 0.1851 0.028 Uiso 1 1 calc R . .
C25 C 0.3270(3) 1.2647(3) 0.24242(18) 0.0257(7) Uani 1 1 d . . .
H25 H 0.2645 1.3441 0.2347 0.031 Uiso 1 1 calc R . .
C26 C 0.2700(3) 1.1749(3) 0.28306(17) 0.0236(7) Uani 1 1 d . . .
H26 H 0.1687 1.1922 0.3025 0.028 Uiso 1 1 calc R . .
C27 C 0.3600(3) 1.0585(3) 0.29599(16) 0.0193(7) Uani 1 1 d . . .
C28 C 0.1655(3) 0.9780(3) 0.36340(19) 0.0296(8) Uani 1 1 d . . .
H28A H 0.1224 1.0381 0.3982 0.044 Uiso 1 1 calc R . .
H28B H 0.1518 0.9012 0.3906 0.044 Uiso 1 1 calc R . .
H28C H 0.1182 1.0036 0.3179 0.044 Uiso 1 1 calc R . .
C29 C 0.4339(3) 0.8003(3) 0.22905(18) 0.0214(7) Uani 1 1 d . . .
H29A H 0.3871 0.8824 0.2066 0.032 Uiso 1 1 calc R . .
H29B H 0.3768 0.7799 0.2797 0.032 Uiso 1 1 calc R . .
H29C H 0.4398 0.7453 0.1945 0.032 Uiso 1 1 calc R . .
C30 C 1.0162(3) 0.7095(3) 0.26203(17) 0.0204(7) Uani 1 1 d . . .
C31 C 0.9896(3) 0.6997(3) 0.34217(18) 0.0290(8) Uani 1 1 d . . .
H31 H 0.8990 0.7457 0.3671 0.035 Uiso 1 1 calc R . .
C32 C 1.0899(3) 0.6254(3) 0.38729(19) 0.0328(8) Uani 1 1 d . . .
H32 H 1.0680 0.6204 0.4421 0.039 Uiso 1 1 calc R . .
C33 C 1.2237(3) 0.5578(3) 0.35103(19) 0.0285(8) Uani 1 1 d . . .
H33 H 1.2939 0.5070 0.3811 0.034 Uiso 1 1 calc R . .
C34 C 1.2535(3) 0.5650(3) 0.27205(19) 0.0238(7) Uani 1 1 d . . .
H34 H 1.3447 0.5185 0.2480 0.029 Uiso 1 1 calc R . .
C35 C 1.1526(3) 0.6391(2) 0.22605(17) 0.0179(6) Uani 1 1 d . . .
C36 C 1.1764(3) 0.6540(2) 0.14134(17) 0.0188(7) Uani 1 1 d . . .
C37 C 1.3018(3) 0.5914(3) 0.09588(18) 0.0224(7) Uani 1 1 d . . .
H37 H 1.3792 0.5360 0.1194 0.027 Uiso 1 1 calc R . .
C38 C 1.3125(3) 0.6110(3) 0.01513(19) 0.0261(8) Uani 1 1 d . . .
H38 H 1.3983 0.5688 -0.0158 0.031 Uiso 1 1 calc R . .
C39 C 1.2033(3) 0.6886(3) -0.01945(18) 0.0216(7) Uani 1 1 d . . .
H39 H 1.2116 0.7003 -0.0742 0.026 Uiso 1 1 calc R . .
C40 C 1.0761(3) 0.7525(2) 0.02676(17) 0.0201(7) Uani 1 1 d . . .
H40 H 0.9993 0.8069 0.0023 0.024 Uiso 1 1 calc R . .
C41 C 1.0607(3) 0.7379(2) 0.10674(16) 0.0151(6) Uani 1 1 d . . .
C51 C 0.9223(11) 0.4067(8) 0.3880(6) 0.0324(18) Uani 0.808(2) 1 d P A 1
H51A H 1.0125 0.4223 0.3916 0.039 Uiso 0.808(2) 1 calc PR A 1
H51B H 0.9171 0.4165 0.3325 0.039 Uiso 0.808(2) 1 calc PR A 1
Cl1 Cl 0.76888(12) 0.50961(9) 0.43504(6) 0.0335(3) Uani 0.808(2) 1 d P A 1
Cl2 Cl 0.92509(11) 0.25745(9) 0.43363(6) 0.0364(3) Uani 0.808(2) 1 d P A 1
C51B C 0.880(5) 0.422(6) 0.405(3) 0.09(2) Uani 0.192(2) 1 d P A 2
H51C H 0.8764 0.4218 0.3503 0.111 Uiso 0.192(2) 1 calc PR A 2
H51D H 0.8685 0.5051 0.4104 0.111 Uiso 0.192(2) 1 calc PR A 2
Cl1B Cl 0.7334(11) 0.3765(8) 0.4655(5) 0.123(4) Uani 0.192(2) 1 d P A 2
Cl2B Cl 1.0471(12) 0.3352(9) 0.4230(6) 0.137(4) Uani 0.192(2) 1 d P A 2

loop_
_atom_site_aniso_label
_atom_site_aniso_U_11
_atom_site_aniso_U_22
_atom_site_aniso_U_33
_atom_site_aniso_U_23
_atom_site_aniso_U_13
_atom_site_aniso_U_12
Cr1 0.0114(2) 0.0142(3) 0.0196(3) -0.0037(2) -0.0045(2) -0.00111(19)
Br1 0.01927(16) 0.01956(17) 0.02980(19) -0.00522(14) -0.00829(13) -0.00611(13)
P1 0.0143(4) 0.0131(4) 0.0159(4) -0.0028(3) -0.0022(3) -0.0028(3)
P2 0.0158(4) 0.0133(4) 0.0157(4) -0.0028(3) -0.0022(3) -0.0029(3)
O1 0.0139(10) 0.0106(10) 0.0224(11) -0.0014(8) -0.0065(8) -0.0044(8)
O2 0.0168(10) 0.0164(11) 0.0286(12) -0.0053(9) 0.0020(9) -0.0019(9)
O3 0.0249(11) 0.0300(12) 0.0227(12) -0.0023(10) -0.0069(9) -0.0148(10)
O4 0.0169(11) 0.0231(12) 0.0322(13) -0.0048(10) 0.0063(9) -0.0057(9)
N1 0.0122(12) 0.0169(13) 0.0188(13) -0.0065(10) -0.0008(10) -0.0028(10)
C1 0.0084(13) 0.0139(15) 0.0173(16) -0.0026(12) -0.0018(12) 0.0009(11)
C2 0.0158(14) 0.0168(16) 0.0224(17) -0.0046(13) -0.0025(13) -0.0060(12)
C3 0.0156(15) 0.0214(17) 0.0209(17) -0.0066(14) -0.0054(13) -0.0045(13)
C4 0.0126(14) 0.0262(17) 0.0184(16) -0.0044(14) -0.0053(12) 0.0006(13)
C5 0.0112(14) 0.0134(15) 0.0232(17) -0.0017(13) -0.0009(12) -0.0017(12)
C6 0.0057(13) 0.0157(15) 0.0170(16) -0.0053(12) -0.0017(11) 0.0007(11)
C7 0.0186(15) 0.0144(16) 0.0227(17) 0.0035(13) -0.0035(13) -0.0067(13)
C8 0.0208(15) 0.0172(16) 0.0174(16) -0.0043(13) -0.0063(13) -0.0061(13)
C9 0.0241(16) 0.0195(17) 0.0241(18) -0.0031(14) -0.0090(14) -0.0077(13)
C10 0.0295(18) 0.0261(18) 0.0194(17) 0.0041(14) -0.0054(14) -0.0143(15)
C11 0.0393(19) 0.0167(17) 0.0239(18) 0.0034(14) -0.0151(15) -0.0117(15)
C12 0.0256(17) 0.0161(16) 0.0278(19) -0.0070(14) -0.0099(14) -0.0035(13)
C13 0.0219(16) 0.0205(17) 0.0174(16) -0.0006(13) -0.0062(13) -0.0095(13)
C14 0.0169(15) 0.0192(17) 0.038(2) -0.0088(15) -0.0018(14) 0.0001(13)
C15 0.0208(15) 0.0159(16) 0.0162(16) -0.0033(13) -0.0020(13) -0.0020(13)
C16 0.054(2) 0.031(2) 0.0205(19) -0.0026(15) -0.0049(17) -0.0213(17)
C17 0.060(2) 0.037(2) 0.029(2) 0.0015(17) -0.0028(18) -0.0286(19)
C18 0.060(2) 0.038(2) 0.0164(18) 0.0001(16) -0.0055(17) -0.0216(19)
C19 0.0278(17) 0.0258(18) 0.0198(18) -0.0054(14) -0.0041(14) -0.0072(14)
C20 0.0136(14) 0.0152(16) 0.0208(17) -0.0030(13) -0.0015(12) 0.0001(12)
C21 0.040(2) 0.053(2) 0.033(2) 0.0018(18) -0.0149(17) -0.0326(19)
C22 0.0174(15) 0.0162(16) 0.0142(16) -0.0042(12) -0.0019(12) -0.0026(12)
C23 0.0163(14) 0.0183(16) 0.0189(16) -0.0034(13) -0.0069(12) -0.0050(12)
C24 0.0313(18) 0.0153(16) 0.0251(18) -0.0032(14) -0.0075(14) -0.0075(14)
C25 0.0246(17) 0.0165(17) 0.034(2) -0.0085(15) -0.0123(15) 0.0048(14)
C26 0.0150(15) 0.0276(19) 0.0271(18) -0.0107(15) -0.0040(13) -0.0003(14)
C27 0.0199(15) 0.0202(17) 0.0173(16) -0.0069(13) -0.0021(13) -0.0036(13)
C28 0.0184(16) 0.043(2) 0.0286(19) -0.0133(16) 0.0062(14) -0.0131(15)
C29 0.0139(15) 0.0235(17) 0.0288(18) -0.0089(14) -0.0017(13) -0.0066(13)
C30 0.0171(15) 0.0208(17) 0.0237(17) -0.0057(14) -0.0070(13) -0.0025(13)
C31 0.0231(17) 0.0300(19) 0.0270(19) -0.0058(15) -0.0086(14) 0.0048(14)
C32 0.0317(19) 0.035(2) 0.0261(19) -0.0053(16) -0.0119(15) 0.0021(16)
C33 0.0280(18) 0.0233(18) 0.033(2) 0.0026(15) -0.0182(15) -0.0018(14)
C34 0.0172(15) 0.0157(16) 0.038(2) -0.0065(14) -0.0082(14) -0.0003(13)
C35 0.0135(14) 0.0133(15) 0.0283(18) -0.0036(13) -0.0068(13) -0.0034(12)
C36 0.0129(14) 0.0178(16) 0.0287(18) -0.0059(14) -0.0040(13) -0.0069(12)
C37 0.0116(14) 0.0180(17) 0.036(2) -0.0091(14) 0.0003(14) -0.0027(12)
C38 0.0133(15) 0.0199(17) 0.042(2) -0.0146(15) 0.0097(14) -0.0050(13)
C39 0.0236(16) 0.0239(17) 0.0201(17) -0.0051(14) 0.0013(13) -0.0132(14)
C40 0.0148(15) 0.0171(16) 0.0293(19) -0.0043(14) -0.0046(13) -0.0050(12)
C41 0.0125(14) 0.0130(15) 0.0221(17) -0.0026(12) -0.0038(12) -0.0063(12)
C51 0.037(5) 0.026(3) 0.031(4) -0.007(3) -0.011(3) -0.001(3)
Cl1 0.0380(6) 0.0263(6) 0.0316(6) -0.0087(5) -0.0134(5) 0.0042(5)
Cl2 0.0402(6) 0.0232(6) 0.0424(7) -0.0105(5) -0.0071(5) -0.0016(5)
C51B 0.07(4) 0.15(5) 0.09(4) -0.01(3) -0.01(3) -0.07(4)
Cl1B 0.157(8) 0.114(7) 0.126(8) -0.009(6) -0.068(7) -0.054(6)
Cl2B 0.148(9) 0.125(8) 0.111(7) -0.051(6) 0.032(7) -0.020(7)

loop_
_atom_type_symbol
_atom_type_description
_atom_type_scat_dispersion_real
_atom_type_scat_dispersion_imag
_atom_type_scat_source
C C 0.0033 0.0016 'International Tables Vol C Tables 4.2.6.8 and 6.1.1.4'
H H 0.0000 0.0000 'International Tables Vol C Tables 4.2.6.8 and 6.1.1.4'
N N 0.0061 0.0033 'International Tables Vol C Tables 4.2.6.8 and 6.1.1.4'
O O 0.0106 0.0060 'International Tables Vol C Tables 4.2.6.8 and 6.1.1.4'
P P 0.1023 0.0942 'International Tables Vol C Tables 4.2.6.8 and 6.1.1.4'
Cl Cl 0.1484 0.1585 'International Tables Vol C Tables 4.2.6.8 and 6.1.1.4'
Br Br -0.2901 2.4595 'International Tables Vol C Tables 4.2.6.8 and 6.1.1.4'
Cr Cr 0.3209 0.6236 'International Tables Vol C Tables 4.2.6.8 and 6.1.1.4'

loop_
_geom_angle_atom_site_label_1
_geom_angle_atom_site_label_2
_geom_angle_atom_site_label_3
_geom_angle
_geom_angle_publ_flag
C30 Cr1 C41 81.95(11) yes
C30 Cr1 O1 168.61(9) yes
C41 Cr1 O1 89.56(9) yes
C30 Cr1 P1 100.01(8) yes
C41 Cr1 P1 94.21(7) yes
O1 Cr1 P1 72.94(5) yes
C30 Cr1 Br1 93.24(8) yes
C41 Cr1 Br1 97.74(7) yes
O1 Cr1 Br1 95.43(5) yes
P1 Cr1 Br1 163.28(3) yes
C30 Cr1 P2 100.21(8) yes
C41 Cr1 P2 159.08(8) yes
O1 Cr1 P2 85.06(5) yes
P1 Cr1 P2 64.89(2) yes
Br1 Cr1 P2 102.88(2) yes
N1 P1 C1 104.37(12) ?
N1 P1 C8 105.67(12) ?
C1 P1 C8 106.58(13) ?
N1 P1 Cr1 97.96(8) ?
C1 P1 Cr1 104.71(9) ?
C8 P1 Cr1 134.14(9) ?
N1 P2 C22 108.23(12) ?
N1 P2 C15 106.44(12) ?
C22 P2 C15 101.96(12) ?
N1 P2 Cr1 89.33(8) ?
C22 P2 Cr1 121.14(9) ?
C15 P2 Cr1 126.73(9) ?
C6 O1 C7 115.2(2) ?
C6 O1 Cr1 121.70(15) ?
C7 O1 Cr1 119.23(15) ?
C13 O2 C14 117.1(2) ?
C20 O3 C21 116.8(2) ?
C27 O4 C28 119.8(2) ?
C29 N1 P1 121.55(18) ?
C29 N1 P2 128.34(18) ?
P1 N1 P2 106.76(12) ?
C2 C1 C6 118.5(3) ?
C2 C1 P1 125.3(2) ?
C6 C1 P1 116.2(2) ?
C3 C2 C1 120.6(3) ?
C3 C2 H2 119.7 ?
C1 C2 H2 119.7 ?
C4 C3 C2 119.4(3) ?
C4 C3 H3 120.3 ?
C2 C3 H3 120.3 ?
C5 C4 C3 121.5(3) ?
C5 C4 H4 119.2 ?
C3 C4 H4 119.2 ?
C4 C5 C6 118.8(3) ?
C4 C5 H5 120.6 ?
C6 C5 H5 120.6 ?
C5 C6 O1 123.0(2) ?
C5 C6 C1 121.1(2) ?
O1 C6 C1 115.9(2) ?
O1 C7 H7A 109.5 ?
O1 C7 H7B 109.5 ?
H7A C7 H7B 109.5 ?
O1 C7 H7C 109.5 ?
H7A C7 H7C 109.5 ?
H7B C7 H7C 109.5 ?
C9 C8 C13 118.8(3) ?
C9 C8 P1 122.0(2) ?
C13 C8 P1 119.0(2) ?
C10 C9 C8 120.7(3) ?
C10 C9 H9 119.6 ?
C8 C9 H9 119.6 ?
C9 C10 C11 119.3(3) ?
C9 C10 H10 120.3 ?
C11 C10 H10 120.3 ?
C12 C11 C10 121.4(3) ?
C12 C11 H11 119.3 ?
C10 C11 H11 119.3 ?
C11 C12 C13 119.1(3) ?
C11 C12 H12 120.4 ?
C13 C12 H12 120.4 ?
O2 C13 C12 124.9(3) ?
O2 C13 C8 114.4(2) ?
C12 C13 C8 120.6(3) ?
O2 C14 H14A 109.5 ?
O2 C14 H14B 109.5 ?
H14A C14 H14B 109.5 ?
O2 C14 H14C 109.5 ?
H14A C14 H14C 109.5 ?
H14B C14 H14C 109.5 ?
C16 C15 C20 118.7(3) ?
C16 C15 P2 124.5(2) ?
C20 C15 P2 116.8(2) ?
C15 C16 C17 120.5(3) ?
C15 C16 H16 119.7 ?
C17 C16 H16 119.7 ?
C16 C17 C18 119.8(3) ?
C16 C17 H17 120.1 ?
C18 C17 H17 120.1 ?
C19 C18 C17 120.8(3) ?
C19 C18 H18 119.6 ?
C17 C18 H18 119.6 ?
C18 C19 C20 118.8(3) ?
C18 C19 H19 120.6 ?
C20 C19 H19 120.6 ?
O3 C20 C19 124.5(3) ?
O3 C20 C15 114.1(2) ?
C19 C20 C15 121.4(3) ?
O3 C21 H21A 109.5 ?
O3 C21 H21B 109.5 ?
H21A C21 H21B 109.5 ?
O3 C21 H21C 109.5 ?
H21A C21 H21C 109.5 ?
H21B C21 H21C 109.5 ?
C23 C22 C27 118.8(3) ?
C23 C22 P2 118.0(2) ?
C27 C22 P2 123.2(2) ?
C24 C23 C22 120.9(3) ?
C24 C23 H23 119.5 ?
C22 C23 H23 119.5 ?
C23 C24 C25 119.1(3) ?
C23 C24 H24 120.4 ?
C25 C24 H24 120.4 ?
C26 C25 C24 121.2(3) ?
C26 C25 H25 119.4 ?
C24 C25 H25 119.4 ?
C25 C26 C27 120.2(3) ?
C25 C26 H26 119.9 ?
C27 C26 H26 119.9 ?
O4 C27 C26 124.5(3) ?
O4 C27 C22 115.8(2) ?
C26 C27 C22 119.7(3) ?
O4 C28 H28A 109.5 ?
O4 C28 H28B 109.5 ?
H28A C28 H28B 109.5 ?
O4 C28 H28C 109.5 ?
H28A C28 H28C 109.5 ?
H28B C28 H28C 109.5 ?
N1 C29 H29A 109.5 ?
N1 C29 H29B 109.5 ?
H29A C29 H29B 109.5 ?
N1 C29 H29C 109.5 ?
H29A C29 H29C 109.5 ?
H29B C29 H29C 109.5 ?
C31 C30 C35 117.6(3) ?
C31 C30 Cr1 128.5(2) ?
C35 C30 Cr1 113.6(2) ?
C32 C31 C30 122.6(3) ?
C32 C31 H31 118.7 ?
C30 C31 H31 118.7 ?
C31 C32 C33 119.0(3) ?
C31 C32 H32 120.5 ?
C33 C32 H32 120.5 ?
C34 C33 C32 120.0(3) ?
C34 C33 H33 120.0 ?
C32 C33 H33 120.0 ?
C33 C34 C35 121.4(3) ?
C33 C34 H34 119.3 ?
C35 C34 H34 119.3 ?
C34 C35 C30 119.3(3) ?
C34 C35 C36 125.1(3) ?
C30 C35 C36 115.5(2) ?
C37 C36 C41 120.8(3) ?
C37 C36 C35 124.0(3) ?
C41 C36 C35 115.2(2) ?
C36 C37 C38 119.4(3) ?
C36 C37 H37 120.3 ?
C38 C37 H37 120.3 ?
C39 C38 C37 121.2(3) ?
C39 C38 H38 119.4 ?
C37 C38 H38 119.4 ?
C38 C39 C40 119.3(3) ?
C38 C39 H39 120.3 ?
C40 C39 H39 120.3 ?
C41 C40 C39 121.8(3) ?
C41 C40 H40 119.1 ?
C39 C40 H40 119.1 ?
C40 C41 C36 117.5(3) ?
C40 C41 Cr1 129.2(2) ?
C36 C41 Cr1 113.3(2) ?
Cl1 C51 Cl2 109.1(5) ?
Cl1 C51 H51A 109.9 ?
Cl2 C51 H51A 109.9 ?
Cl1 C51 H51B 109.9 ?
Cl2 C51 H51B 109.9 ?
H51A C51 H51B 108.3 ?
Cl2B C51B Cl1B 115(4) ?
Cl2B C51B H51C 108.6 ?
Cl1B C51B H51C 108.6 ?
Cl2B C51B H51D 108.6 ?
Cl1B C51B H51D 108.6 ?
H51C C51B H51D 107.6 ?

loop_
_geom_bond_atom_site_label_1
_geom_bond_atom_site_label_2
_geom_bond_distance
_geom_bond_publ_flag
Cr1 C30 2.035(3) yes
Cr1 C41 2.058(3) yes
Cr1 O1 2.3369(19) yes
Cr1 P1 2.4261(8) yes
Cr1 Br1 2.4815(5) yes
Cr1 P2 2.6608(8) yes
P1 N1 1.697(2) ?
P1 C1 1.808(3) ?
P1 C8 1.810(3) ?
P2 N1 1.712(2) ?
P2 C22 1.820(3) ?
P2 C15 1.829(3) ?
O1 C6 1.394(3) ?
O1 C7 1.448(3) ?
O2 C13 1.350(3) ?
O2 C14 1.439(3) ?
O3 C20 1.363(3) ?
O3 C21 1.430(3) ?
O4 C27 1.357(3) ?
O4 C28 1.412(3) ?
N1 C29 1.493(3) ?
C1 C2 1.388(4) ?
C1 C6 1.400(4) ?
C2 C3 1.388(4) ?
C2 H2 0.9500 ?
C3 C4 1.384(4) ?
C3 H3 0.9500 ?
C4 C5 1.371(4) ?
C4 H4 0.9500 ?
C5 C6 1.390(4) ?
C5 H5 0.9500 ?
C7 H7A 0.9800 ?
C7 H7B 0.9800 ?
C7 H7C 0.9800 ?
C8 C9 1.392(4) ?
C8 C13 1.408(4) ?
C9 C10 1.389(4) ?
C9 H9 0.9500 ?
C10 C11 1.401(4) ?
C10 H10 0.9500 ?
C11 C12 1.368(4) ?
C11 H11 0.9500 ?
C12 C13 1.403(4) ?
C12 H12 0.9500 ?
C14 H14A 0.9800 ?
C14 H14B 0.9800 ?
C14 H14C 0.9800 ?
C15 C16 1.384(4) ?
C15 C20 1.401(4) ?
C16 C17 1.386(4) ?
C16 H16 0.9500 ?
C17 C18 1.392(4) ?
C17 H17 0.9500 ?
C18 C19 1.383(4) ?
C18 H18 0.9500 ?
C19 C20 1.385(4) ?
C19 H19 0.9500 ?
C21 H21A 0.9800 ?
C21 H21B 0.9800 ?
C21 H21C 0.9800 ?
C22 C23 1.394(4) ?
C22 C27 1.413(4) ?
C23 C24 1.388(4) ?
C23 H23 0.9500 ?
C24 C25 1.388(4) ?
C24 H24 0.9500 ?
C25 C26 1.370(4) ?
C25 H25 0.9500 ?
C26 C27 1.389(4) ?
C26 H26 0.9500 ?
C28 H28A 0.9800 ?
C28 H28B 0.9800 ?
C28 H28C 0.9800 ?
C29 H29A 0.9800 ?
C29 H29B 0.9800 ?
C29 H29C 0.9800 ?
C30 C31 1.387(4) ?
C30 C35 1.425(4) ?
C31 C32 1.385(4) ?
C31 H31 0.9500 ?
C32 C33 1.397(4) ?
C32 H32 0.9500 ?
C33 C34 1.369(4) ?
C33 H33 0.9500 ?
C34 C35 1.398(4) ?
C34 H34 0.9500 ?
C35 C36 1.464(4) ?
C36 C37 1.396(4) ?
C36 C41 1.419(4) ?
C37 C38 1.402(4) ?
C37 H37 0.9500 ?
C38 C39 1.351(4) ?
C38 H38 0.9500 ?
C39 C40 1.418(4) ?
C39 H39 0.9500 ?
C40 C41 1.387(4) ?
C40 H40 0.9500 ?
C51 Cl1 1.777(9) ?
C51 Cl2 1.793(10) ?
C51 H51A 0.9900 ?
C51 H51B 0.9900 ?
C51B Cl2B 1.70(5) ?
C51B Cl1B 1.77(5) ?
C51B H51C 0.9900 ?
C51B H51D 0.9900 ?
